data_7020412
loop_
_publ_author_name
'Newman, Paul D.'
'Cavell, Kingsley J.'
'Kariuki, Benson M.'

_publ_section_title
;
 Variable coordination of a chiral diphosphine containing an amidinium/NHC
 group within its backbone: \m-P,P', \k2-P,P' and \k3-P,C,P' coordination
 modes.
;
_journal_issue 40
_journal_name_full 'Dalton transactions (Cambridge, England : 2003)'
_journal_page_first 12395
_journal_page_last 12407
_journal_paper_doi 10.1039/c2dt31475d
_journal_volume 41
_journal_year 2012
_chemical_formula_moiety 'C94 H94 I4 N4 P4 Pd2, 0.27(I), 1.73(P F6) '
_chemical_formula_sum 'C94 H94 F10.4 I4.27 N4 P5.73 Pd2'
_chemical_formula_weight 2409.12
_chemical_name_systematic
;
?
;
_space_group_IT_number 18
_symmetry_cell_setting orthorhombic
_symmetry_space_group_name_Hall 'P 2 2ab'
_symmetry_space_group_name_H-M 'P 21 21 2'
_atom_sites_solution_hydrogens geom
_atom_sites_solution_primary direct
_atom_sites_solution_secondary difmap
_audit_creation_method SHELXL-97
_cell_angle_alpha 90.00
_cell_angle_beta 90.00
_cell_angle_gamma 90.00
_cell_formula_units_Z 4
_cell_length_a 27.8377(9)
_cell_length_b 19.8686(12)
_cell_length_c 21.6459(13)
_cell_measurement_reflns_used 8498
_cell_measurement_temperature 150(2)
_cell_measurement_theta_max 20.82
_cell_measurement_theta_min 1.19
_cell_volume 11972.3(11)
_computing_cell_refinement DENZO/SCALEPACK
_computing_data_collection 'cOLLECT,Nonius BV, 1997-2001'
_computing_data_reduction DENZO/SCALEPACK
_computing_structure_refinement SHELXL-97
_computing_structure_solution SHELXs-97
_diffrn_ambient_temperature 150(2)
_diffrn_measured_fraction_theta_full 0.968
_diffrn_measured_fraction_theta_max 0.968
_diffrn_measurement_device_type 'Nonius KappaCCD'
_diffrn_measurement_method 'CCD scans'
_diffrn_radiation_monochromator graphite
_diffrn_radiation_source 'fine-focus sealed tube'
_diffrn_radiation_type MoK\a
_diffrn_radiation_wavelength 0.71073
_diffrn_reflns_av_R_equivalents 0.1256
_diffrn_reflns_av_sigmaI/netI 0.1194
_diffrn_reflns_limit_h_max 24
_diffrn_reflns_limit_h_min -25
_diffrn_reflns_limit_k_max 19
_diffrn_reflns_limit_k_min -16
_diffrn_reflns_limit_l_max 14
_diffrn_reflns_limit_l_min -21
_diffrn_reflns_number 31434
_diffrn_reflns_theta_full 20.82
_diffrn_reflns_theta_max 20.82
_diffrn_reflns_theta_min 1.19
_exptl_absorpt_coefficient_mu 1.531
_exptl_absorpt_correction_T_max 0.7494
_exptl_absorpt_correction_T_min 0.6567
_exptl_absorpt_correction_type empirical
_exptl_absorpt_process_details Denzo/Scalepack
_exptl_crystal_colour orange
_exptl_crystal_density_diffrn 1.337
_exptl_crystal_density_method 'not measured'
_exptl_crystal_description block
_exptl_crystal_F_000 4735
_exptl_crystal_size_max 0.30
_exptl_crystal_size_mid 0.25
_exptl_crystal_size_min 0.20
_refine_diff_density_max 3.294
_refine_diff_density_min -1.076
_refine_diff_density_rms 0.230
_refine_ls_abs_structure_details 'Flack H D (1983), Acta Cryst. A39, 876-881'
_refine_ls_abs_structure_Flack 0.20(5)
_refine_ls_extinction_coef 0.0030(3)
_refine_ls_extinction_expression Fc^*^=kFc[1+0.001xFc^2^\l^3^/sin(2\q)]^-1/4^
_refine_ls_extinction_method SHELXL
_refine_ls_goodness_of_fit_ref 1.061
_refine_ls_hydrogen_treatment constr
_refine_ls_matrix_type full
_refine_ls_number_parameters 1145
_refine_ls_number_reflns 12167
_refine_ls_number_restraints 40
_refine_ls_restrained_S_all 1.068
_refine_ls_R_factor_all 0.1281
_refine_ls_R_factor_gt 0.1023
_refine_ls_shift/su_max 0.010
_refine_ls_shift/su_mean 0.001
_refine_ls_structure_factor_coef Fsqd
_refine_ls_weighting_details 'calc w=1/[\s^2^(Fo^2^)+(0.2000P)^2^+0.0000P] where P=(Fo^2^+2Fc^2^)/3'
_refine_ls_weighting_scheme calc
_refine_ls_wR_factor_gt 0.2721
_refine_ls_wR_factor_ref 0.2961
_reflns_number_gt 8498
_reflns_number_total 12167
_reflns_threshold_expression >2sigma(I)
_cod_data_source_file c2dt31475d.txt
_cod_data_source_block kjc1139
_cod_depositor_comments
;
The following automatic conversions were performed:

'_symmetry_cell_setting' value 'Orthorhombic' changed to
'orthorhombic' according to
/home/saulius/struct/CIF-dictionaries/cif_core.dic dictionary named
'cif_core.dic' version 2.4.2 from 2011-04-26.

Automatic conversion script
Id: cif_fix_values 1891 2012-01-12 08:04:46Z andrius 
;
_cod_original_sg_symbol_H-M P21212
_cod_original_formula_sum 'C94 H94 F10.40 I4.27 N4 P5.73 Pd2'
_cod_database_code 7020412

loop_
_symmetry_equiv_pos_as_xyz
'x, y, z'
'-x, -y, z'
'x+1/2, -y+1/2, -z'
'-x+1/2, y+1/2, -z'

loop_
_atom_site_label
_atom_site_type_symbol
_atom_site_fract_x
_atom_site_fract_y
_atom_site_fract_z
_atom_site_U_iso_or_equiv
_atom_site_adp_type
_atom_site_occupancy
_atom_site_symmetry_multiplicity
_atom_site_calc_flag
_atom_site_refinement_flags
_atom_site_disorder_group
Pd1 Pd 0.35094(5) 0.21433(8) 0.23711(9) 0.0344(5) Uani 1 1 d . 1
Pd2 Pd 0.72593(5) 0.25572(8) 0.26328(9) 0.0327(5) Uani 1 1 d . 1
C1 C 0.2783(8) 0.2301(11) 0.3556(10) 0.033(6) Uani 1 1 d . 1
C2 C 0.2500(9) 0.1820(14) 0.3845(12) 0.054(7) Uani 1 1 d . 1
H2 H 0.2646 0.1447 0.4045 0.065 Uiso 1 1 calc R 1
C3 C 0.2002(9) 0.1886(13) 0.3842(11) 0.049(7) Uani 1 1 d . 1
H3 H 0.1808 0.1557 0.4040 0.058 Uiso 1 1 calc R 1
C4 C 0.1789(10) 0.2432(15) 0.3549(13) 0.061(8) Uani 1 1 d . 1
H4 H 0.1449 0.2477 0.3547 0.073 Uiso 1 1 calc R 1
C5 C 0.2073(9) 0.2912(15) 0.3258(12) 0.060(8) Uani 1 1 d . 1
H5 H 0.1927 0.3285 0.3057 0.072 Uiso 1 1 calc R 1
C6 C 0.2569(9) 0.2847(14) 0.3261(12) 0.053(7) Uani 1 1 d . 1
H6 H 0.2763 0.3176 0.3063 0.063 Uiso 1 1 calc R 1
C7 C 0.3627(6) 0.1488(10) 0.3920(10) 0.023(5) Uani 1 1 d . 1
C8 C 0.3898(7) 0.0966(13) 0.3676(11) 0.039(6) Uani 1 1 d . 1
H8 H 0.3960 0.0948 0.3244 0.046 Uiso 1 1 calc R 1
C9 C 0.4080(7) 0.0467(12) 0.4065(11) 0.034(6) Uani 1 1 d . 1
H9 H 0.4266 0.0110 0.3899 0.041 Uiso 1 1 calc R 1
C10 C 0.3990(9) 0.0495(14) 0.4693(13) 0.052(8) Uani 1 1 d . 1
H10 H 0.4114 0.0155 0.4958 0.063 Uiso 1 1 calc R 1
C11 C 0.3718(8) 0.1017(12) 0.4940(11) 0.039(6) Uani 1 1 d . 1
H11 H 0.3655 0.1034 0.5371 0.047 Uiso 1 1 calc R 1
C12 C 0.3540(9) 0.1514(14) 0.4552(12) 0.047(7) Uani 1 1 d . 1
H12 H 0.3357 0.1874 0.4719 0.057 Uiso 1 1 calc R 1
C13 C 0.3684(8) 0.2942(13) 0.3861(11) 0.047(7) Uani 1 1 d . 1
C14 C 0.4171(7) 0.3088(10) 0.3840(9) 0.023(5) Uani 1 1 d . 1
C15 C 0.4354(9) 0.3627(12) 0.4173(11) 0.044(6) Uani 1 1 d . 1
H15 H 0.4688 0.3725 0.4157 0.053 Uiso 1 1 calc R 1
C16 C 0.4052(9) 0.4022(14) 0.4530(12) 0.055(7) Uani 1 1 d . 1
H16 H 0.4179 0.4388 0.4760 0.065 Uiso 1 1 calc R 1
C17 C 0.3563(9) 0.3882(13) 0.4551(11) 0.047(7) Uani 1 1 d . 1
H17 H 0.3355 0.4155 0.4792 0.057 Uiso 1 1 calc R 1
C18 C 0.3379(7) 0.3341(12) 0.4218(10) 0.035(6) Uani 1 1 d . 1
H18 H 0.3045 0.3244 0.4234 0.042 Uiso 1 1 calc R 1
C19 C 0.4531(7) 0.2678(11) 0.3469(10) 0.037(6) Uani 1 1 d . 1
H19A H 0.4370 0.2278 0.3292 0.045 Uiso 1 1 calc R 1
H19B H 0.4657 0.2953 0.3124 0.045 Uiso 1 1 calc R 1
C20 C 0.5402(7) 0.2740(10) 0.3753(9) 0.022(5) Uani 1 1 d . 1
H20 H 0.5446 0.3038 0.3414 0.026 Uiso 1 1 calc R 1
C21 C 0.5703(8) 0.2047(13) 0.4560(11) 0.042(7) Uani 1 1 d . 1
C22 C 0.5646(9) 0.1326(14) 0.4222(14) 0.063(8) Uani 1 1 d . 1
H22A H 0.5847 0.1307 0.3845 0.076 Uiso 1 1 calc R 1
H22B H 0.5744 0.0957 0.4502 0.076 Uiso 1 1 calc R 1
C23 C 0.5137(7) 0.1269(11) 0.4064(10) 0.029(5) Uani 1 1 d . 1
H23A H 0.4994 0.0868 0.4264 0.035 Uiso 1 1 calc R 1
H23B H 0.5095 0.1229 0.3611 0.035 Uiso 1 1 calc R 1
C24 C 0.4890(9) 0.1947(13) 0.4317(12) 0.049(7) Uani 1 1 d . 1
H24 H 0.4548 0.1874 0.4444 0.059 Uiso 1 1 calc R 1
C25 C 0.5213(8) 0.2090(13) 0.4865(11) 0.046(7) Uani 1 1 d . 1
C26 C 0.6136(7) 0.2063(12) 0.5054(11) 0.045(6) Uani 1 1 d . 1
H26A H 0.6444 0.2034 0.4837 0.067 Uiso 1 1 calc R 1
H26B H 0.6104 0.1681 0.5338 0.067 Uiso 1 1 calc R 1
H26C H 0.6122 0.2484 0.5289 0.067 Uiso 1 1 calc R 1
C27 C 0.5110(11) 0.1555(18) 0.5402(15) 0.092(10) Uani 1 1 d . 1
H27A H 0.5319 0.1648 0.5755 0.138 Uiso 1 1 calc R 1
H27B H 0.5174 0.1100 0.5248 0.138 Uiso 1 1 calc R 1
H27C H 0.4773 0.1588 0.5531 0.138 Uiso 1 1 calc R 1
C28 C 0.5104(9) 0.2830(13) 0.5161(12) 0.055(7) Uani 1 1 d . 1
H28A H 0.5318 0.2908 0.5513 0.083 Uiso 1 1 calc R 1
H28B H 0.4769 0.2850 0.5301 0.083 Uiso 1 1 calc R 1
H28C H 0.5159 0.3178 0.4848 0.083 Uiso 1 1 calc R 1
C29 C 0.6259(7) 0.2689(12) 0.3830(10) 0.036(6) Uani 1 1 d . 1
H29A H 0.6225 0.2858 0.3402 0.043 Uiso 1 1 calc R 1
H29B H 0.6436 0.2257 0.3816 0.043 Uiso 1 1 calc R 1
C30 C 0.6545(8) 0.3213(12) 0.4229(11) 0.041(6) Uani 1 1 d . 1
C31 C 0.7044(7) 0.3194(10) 0.4198(9) 0.026(5) Uani 1 1 d . 1
C32 C 0.7315(8) 0.3687(12) 0.4493(10) 0.036(6) Uani 1 1 d . 1
H32 H 0.7656 0.3674 0.4472 0.044 Uiso 1 1 calc R 1
C33 C 0.7088(8) 0.4199(12) 0.4816(10) 0.039(6) Uani 1 1 d . 1
H33 H 0.7273 0.4536 0.5017 0.046 Uiso 1 1 calc R 1
C34 C 0.6590(9) 0.4220(14) 0.4847(12) 0.053(7) Uani 1 1 d . 1
H34 H 0.6434 0.4571 0.5069 0.064 Uiso 1 1 calc R 1
C35 C 0.6319(8) 0.3728(12) 0.4554(10) 0.035(6) Uani 1 1 d . 1
H35 H 0.5979 0.3743 0.4575 0.041 Uiso 1 1 calc R 1
C36 C 0.7245(8) 0.1784(12) 0.4145(11) 0.039(6) Uani 1 1 d . 1
C37 C 0.7047(7) 0.1228(11) 0.3845(10) 0.028(5) Uani 1 1 d . 1
H37 H 0.6981 0.1247 0.3415 0.034 Uiso 1 1 calc R 1
C38 C 0.6947(8) 0.0645(13) 0.4175(11) 0.041(6) Uani 1 1 d . 1
H38 H 0.6814 0.0266 0.3971 0.049 Uiso 1 1 calc R 1
C39 C 0.7042(8) 0.0618(14) 0.4806(12) 0.048(7) Uani 1 1 d . 1
H39 H 0.6972 0.0219 0.5031 0.058 Uiso 1 1 calc R 1
C40 C 0.7237(9) 0.1171(15) 0.5107(14) 0.063(8) Uani 1 1 d . 1
H40 H 0.7303 0.1151 0.5538 0.076 Uiso 1 1 calc R 1
C41 C 0.7337(9) 0.1761(15) 0.4772(13) 0.060(8) Uani 1 1 d . 1
H41 H 0.7467 0.2143 0.4976 0.072 Uiso 1 1 calc R 1
C42 C 0.8003(9) 0.2708(14) 0.3762(11) 0.047(7) Uani 1 1 d . 1
C43 C 0.8299(9) 0.2212(14) 0.4005(11) 0.051(7) Uani 1 1 d . 1
H43 H 0.8163 0.1820 0.4184 0.061 Uiso 1 1 calc R 1
C44 C 0.8796(10) 0.2288(16) 0.3986(13) 0.066(8) Uani 1 1 d . 1
H44 H 0.8998 0.1948 0.4153 0.079 Uiso 1 1 calc R 1
C45 C 0.8995(11) 0.2861(19) 0.3724(15) 0.082(10) Uani 1 1 d . 1
H45 H 0.9334 0.2913 0.3710 0.099 Uiso 1 1 calc R 1
C46 C 0.8701(9) 0.3358(15) 0.3481(12) 0.054(7) Uani 1 1 d . 1
H46 H 0.8839 0.3749 0.3302 0.065 Uiso 1 1 calc R 1
C47 C 0.8203(10) 0.3283(16) 0.3499(13) 0.068(8) Uani 1 1 d . 1
H47 H 0.8001 0.3623 0.3333 0.082 Uiso 1 1 calc R 1
C48 C 0.7968(7) 0.2799(11) 0.1495(10) 0.031(5) Uani 1 1 d . 1
C49 C 0.8161(9) 0.3346(14) 0.1806(12) 0.055(7) Uani 1 1 d . 1
H49 H 0.7956 0.3634 0.2037 0.066 Uiso 1 1 calc R 1
C50 C 0.8649(9) 0.3477(14) 0.1784(12) 0.051(7) Uani 1 1 d . 1
H50 H 0.8779 0.3851 0.2000 0.061 Uiso 1 1 calc R 1
C51 C 0.8949(10) 0.3057(15) 0.1442(13) 0.065(8) Uani 1 1 d . 1
H51 H 0.9284 0.3146 0.1424 0.078 Uiso 1 1 calc R 1
C52 C 0.8759(8) 0.2509(13) 0.1128(11) 0.040(6) Uani 1 1 d . 1
H52 H 0.8963 0.2223 0.0894 0.048 Uiso 1 1 calc R 1
C53 C 0.8268(8) 0.2379(13) 0.1156(11) 0.041(6) Uani 1 1 d . 1
H53 H 0.8137 0.2003 0.0944 0.049 Uiso 1 1 calc R 1
C54 C 0.7193(8) 0.1881(13) 0.1083(11) 0.042(7) Uani 1 1 d . 1
C55 C 0.7233(8) 0.1953(13) 0.0447(11) 0.040(6) Uani 1 1 d . 1
H55 H 0.7318 0.2376 0.0274 0.048 Uiso 1 1 calc R 1
C56 C 0.7148(7) 0.1403(13) 0.0066(12) 0.043(6) Uani 1 1 d . 1
H56 H 0.7175 0.1450 -0.0370 0.051 Uiso 1 1 calc R 1
C57 C 0.7024(7) 0.0783(12) 0.0321(11) 0.034(6) Uani 1 1 d . 1
H57 H 0.6965 0.0408 0.0059 0.041 Uiso 1 1 calc R 1
C58 C 0.6987(8) 0.0713(13) 0.0958(12) 0.045(7) Uani 1 1 d . 1
H58 H 0.6905 0.0290 0.1133 0.054 Uiso 1 1 calc R 1
C59 C 0.7071(7) 0.1263(13) 0.1338(12) 0.042(6) Uani 1 1 d . 1
H59 H 0.7044 0.1216 0.1773 0.051 Uiso 1 1 calc R 1
C60 C 0.7022(7) 0.3316(11) 0.1150(9) 0.029(5) Uani 1 1 d . 1
C61 C 0.6524(8) 0.3347(12) 0.1140(11) 0.040(6) Uani 1 1 d . 1
C62 C 0.6294(10) 0.3849(15) 0.0803(13) 0.063(8) Uani 1 1 d . 1
H62 H 0.5953 0.3867 0.0794 0.075 Uiso 1 1 calc R 1
C63 C 0.6560(10) 0.4322(15) 0.0482(13) 0.059(8) Uani 1 1 d . 1
H63 H 0.6402 0.4667 0.0256 0.071 Uiso 1 1 calc R 1
C64 C 0.7061(11) 0.4293(17) 0.0490(14) 0.077(9) Uani 1 1 d . 1
H64 H 0.7244 0.4616 0.0268 0.092 Uiso 1 1 calc R 1
C65 C 0.7292(11) 0.3787(15) 0.0825(13) 0.064(8) Uani 1 1 d . 1
H65 H 0.7633 0.3765 0.0832 0.077 Uiso 1 1 calc R 1
C66 C 0.6186(7) 0.2868(11) 0.1513(10) 0.031(5) Uani 1 1 d . 1
H66A H 0.6376 0.2495 0.1691 0.037 Uiso 1 1 calc R 1
H66B H 0.6036 0.3120 0.1858 0.037 Uiso 1 1 calc R 1
C67 C 0.5327(8) 0.2713(11) 0.1209(11) 0.032(6) Uani 1 1 d . 1
H67 H 0.5253 0.3000 0.1547 0.038 Uiso 1 1 calc R 1
C68 C 0.5086(8) 0.1970(13) 0.0464(11) 0.046(7) Uani 1 1 d . 1
C69 C 0.5222(6) 0.1300(10) 0.0755(10) 0.026(5) Uani 1 1 d . 1
H69A H 0.5160 0.0923 0.0466 0.031 Uiso 1 1 calc R 1
H69B H 0.5039 0.1223 0.1140 0.031 Uiso 1 1 calc R 1
C70 C 0.5799(6) 0.1373(10) 0.0899(9) 0.017(5) Uani 1 1 d . 1
H70A H 0.5867 0.1354 0.1347 0.021 Uiso 1 1 calc R 1
H70B H 0.5989 0.1022 0.0683 0.021 Uiso 1 1 calc R 1
C71 C 0.5897(7) 0.2080(12) 0.0630(10) 0.033(6) Uani 1 1 d . 1
H71 H 0.6245 0.2112 0.0518 0.040 Uiso 1 1 calc R 1
C72 C 0.5600(7) 0.2174(13) 0.0049(11) 0.038(6) Uani 1 1 d . 1
C73 C 0.4664(7) 0.1858(12) -0.0018(11) 0.045(6) Uani 1 1 d . 1
H73A H 0.4577 0.2290 -0.0206 0.067 Uiso 1 1 calc R 1
H73B H 0.4384 0.1669 0.0194 0.067 Uiso 1 1 calc R 1
H73C H 0.4770 0.1546 -0.0341 0.067 Uiso 1 1 calc R 1
C74 C 0.5710(8) 0.1706(14) -0.0440(12) 0.056(7) Uani 1 1 d . 1
H74A H 0.5738 0.1252 -0.0268 0.085 Uiso 1 1 calc R 1
H74B H 0.6013 0.1835 -0.0635 0.085 Uiso 1 1 calc R 1
H74C H 0.5452 0.1714 -0.0748 0.085 Uiso 1 1 calc R 1
C75 C 0.5547(8) 0.2894(13) -0.0167(12) 0.055(7) Uani 1 1 d . 1
H75A H 0.5473 0.3183 0.0187 0.083 Uiso 1 1 calc R 1
H75B H 0.5286 0.2922 -0.0470 0.083 Uiso 1 1 calc R 1
H75C H 0.5848 0.3042 -0.0358 0.083 Uiso 1 1 calc R 1
C76 C 0.4505(7) 0.2516(12) 0.1222(10) 0.031(5) Uani 1 1 d . 1
H76A H 0.4527 0.2721 0.1638 0.038 Uiso 1 1 calc R 1
H76B H 0.4381 0.2051 0.1269 0.038 Uiso 1 1 calc R 1
C77 C 0.4138(10) 0.2954(15) 0.0791(13) 0.065(8) Uani 1 1 d . 1
C78 C 0.3645(7) 0.2842(12) 0.0830(10) 0.036(6) Uani 1 1 d . 1
C79 C 0.3329(9) 0.3248(13) 0.0503(11) 0.047(7) Uani 1 1 d . 1
H79 H 0.2993 0.3171 0.0530 0.056 Uiso 1 1 calc R 1
C80 C 0.3504(8) 0.3765(11) 0.0136(10) 0.034(6) Uani 1 1 d . 1
H80 H 0.3287 0.4042 -0.0087 0.041 Uiso 1 1 calc R 1
C81 C 0.3995(10) 0.3879(15) 0.0096(13) 0.064(8) Uani 1 1 d . 1
H81 H 0.4115 0.4235 -0.0154 0.076 Uiso 1 1 calc R 1
C82 C 0.4313(8) 0.3471(11) 0.0424(10) 0.032(6) Uani 1 1 d . 1
H82 H 0.4649 0.3546 0.0395 0.039 Uiso 1 1 calc R 1
C83 C 0.3582(8) 0.1412(13) 0.0843(12) 0.044(7) Uani 1 1 d . 1
C84 C 0.3450(8) 0.1363(13) 0.0228(12) 0.049(7) Uani 1 1 d . 1
H84 H 0.3244 0.1692 0.0050 0.059 Uiso 1 1 calc R 1
C85 C 0.3619(7) 0.0830(12) -0.0128(11) 0.039(6) Uani 1 1 d . 1
H85 H 0.3527 0.0794 -0.0550 0.046 Uiso 1 1 calc R 1
C86 C 0.3922(7) 0.0350(12) 0.0132(11) 0.037(6) Uani 1 1 d . 1
H86 H 0.4039 -0.0012 -0.0113 0.044 Uiso 1 1 calc R 1
C87 C 0.4053(7) 0.0401(12) 0.0751(10) 0.031(6) Uani 1 1 d . 1
H87 H 0.4258 0.0072 0.0929 0.038 Uiso 1 1 calc R 1
C88 C 0.3884(7) 0.0932(12) 0.1106(10) 0.032(6) Uani 1 1 d . 1
H88 H 0.3975 0.0967 0.1528 0.038 Uiso 1 1 calc R 1
C89 C 0.2737(8) 0.2203(12) 0.1228(10) 0.035(6) Uani 1 1 d . 1
C90 C 0.2528(9) 0.2736(14) 0.1541(12) 0.053(7) Uani 1 1 d . 1
H90 H 0.2725 0.3062 0.1740 0.064 Uiso 1 1 calc R 1
C91 C 0.2029(9) 0.2795(14) 0.1566(12) 0.056(7) Uani 1 1 d . 1
H91 H 0.1885 0.3158 0.1783 0.067 Uiso 1 1 calc R 1
C92 C 0.1742(10) 0.2319(15) 0.1272(13) 0.064(8) Uani 1 1 d . 1
H92 H 0.1402 0.2359 0.1285 0.076 Uiso 1 1 calc R 1
C93 C 0.1952(9) 0.1784(13) 0.0958(11) 0.048(7) Uani 1 1 d . 1
H93 H 0.1755 0.1458 0.0760 0.058 Uiso 1 1 calc R 1
C94 C 0.2451(7) 0.1726(11) 0.0934(9) 0.025(5) Uani 1 1 d . 1
H94 H 0.2594 0.1362 0.0718 0.030 Uiso 1 1 calc R 1
N1 N 0.4934(7) 0.2461(11) 0.3876(9) 0.048(5) Uani 1 1 d . 1
N2 N 0.5772(6) 0.2582(9) 0.4112(8) 0.029(4) Uani 1 1 d . 1
N3 N 0.5010(7) 0.2497(10) 0.0922(8) 0.033(5) Uani 1 1 d . 1
N4 N 0.5792(6) 0.2582(9) 0.1093(8) 0.034(5) Uani 1 1 d . 1
P1 P 0.34310(19) 0.2196(3) 0.3437(3) 0.0390(16) Uani 1 1 d . 1
P2 P 0.33930(18) 0.2143(3) 0.1305(3) 0.0341(16) Uani 1 1 d . 1
P3 P 0.73638(18) 0.2549(3) 0.3716(3) 0.0387(16) Uani 1 1 d . 1
P4 P 0.73292(18) 0.2626(3) 0.1578(3) 0.0349(15) Uani 1 1 d . 1
I1 I 0.30766(5) 0.09661(8) 0.24038(8) 0.0537(5) Uani 1 1 d . 1
I2 I 0.37553(6) 0.34004(10) 0.23247(12) 0.0815(7) Uani 1 1 d . 1
I3 I 0.68763(7) 0.37306(11) 0.26746(12) 0.0908(7) Uani 1 1 d . 1
I4 I 0.77887(9) 0.15222(15) 0.25983(14) 0.1250(10) Uani 1 1 d . 1
F1 F 0.6588(10) 0.9693(10) 0.7084(13) 0.131(16) Uani 0.472(11) 1 d PD 1
F2 F 0.6879(7) 1.0485(14) 0.6490(12) 0.135(16) Uani 0.472(11) 1 d PD 1
F3 F 0.6511(8) 1.0756(11) 0.7343(9) 0.080(9) Uani 0.472(11) 1 d PD 1
F4 F 0.6143(10) 1.0885(14) 0.6451(12) 0.126(16) Uani 0.472(11) 1 d PD 1
F5 F 0.6247(10) 0.9933(16) 0.6191(10) 0.154(19) Uani 0.472(11) 1 d PD 1
F6 F 0.5884(6) 1.0190(16) 0.7046(13) 0.136(17) Uani 0.472(11) 1 d PD 1
P5 P 0.6388(5) 1.0317(8) 0.6779(8) 0.092(7) Uani 0.472(11) 1 d PD 1
P6 P 0.5000 0.0000 0.2436(9) 0.104(6) Uani 0.732(8) 2 d SPD 1
F7 F 0.4659(9) -0.0307(11) 0.1960(9) 0.152(12) Uani 0.732(8) 1 d PD 1
F8 F 0.4683(9) -0.0235(11) 0.2967(9) 0.134(11) Uani 0.732(8) 1 d PD 1
F9 F 0.4743(7) 0.0675(6) 0.2404(12) 0.124(10) Uani 0.732(8) 1 d PD 1
I5 I 0.4727(3) 0.1324(5) 0.2346(4) 0.088(4) Uani 0.268(7) 1 d P 2
F14 F 0.4188(6) 0.7978(10) 0.7886(7) 0.127(8) Uani 0.894(11) 1 d PD 1
F11 F 0.4393(6) 0.8329(9) 0.6959(7) 0.126(8) Uani 0.894(11) 1 d PD 1
F12 F 0.5053(5) 0.7725(9) 0.7039(7) 0.129(8) Uani 0.894(11) 1 d PD 1
F13 F 0.4809(7) 0.7464(11) 0.7972(7) 0.133(9) Uani 0.894(11) 1 d PD 1
F15 F 0.4879(6) 0.8462(9) 0.7747(8) 0.147(9) Uani 0.894(11) 1 d PD 1
F10 F 0.4357(6) 0.7249(8) 0.7166(8) 0.175(12) Uani 0.894(11) 1 d PD 1
P7 P 0.4610(4) 0.7873(6) 0.7441(6) 0.170(7) Uani 0.894(11) 1 d PD 1

loop_
_atom_site_aniso_label
_atom_site_aniso_U_11
_atom_site_aniso_U_22
_atom_site_aniso_U_33
_atom_site_aniso_U_23
_atom_site_aniso_U_13
_atom_site_aniso_U_12
Pd1 0.0204(8) 0.0418(10) 0.0408(10) 0.0046(10) 0.0033(8) -0.0019(6)
Pd2 0.0175(8) 0.0407(10) 0.0400(10) 0.0029(9) -0.0057(8) -0.0003(6)
C1 0.032(13) 0.035(16) 0.033(15) 0.000(12) 0.001(11) 0.000(12)
C2 0.052(19) 0.06(2) 0.056(19) 0.001(15) 0.001(13) 0.001(14)
C3 0.048(18) 0.049(19) 0.049(17) -0.002(14) -0.001(12) -0.001(13)
C4 0.061(18) 0.06(2) 0.06(2) -0.002(17) 0.000(14) 0.002(17)
C5 0.06(2) 0.06(2) 0.060(19) -0.001(16) 0.003(13) -0.002(15)
C6 0.053(19) 0.051(18) 0.055(18) -0.001(15) 0.001(12) 0.000(14)
C7 0.024(12) 0.023(14) 0.023(15) 0.000(10) 0.000(9) 0.000(10)
C8 0.039(13) 0.039(17) 0.038(15) 0.000(14) 0.000(11) -0.002(12)
C9 0.036(14) 0.032(16) 0.034(17) -0.001(12) 0.000(11) 0.000(11)
C10 0.052(17) 0.05(2) 0.05(2) -0.001(15) 0.002(13) 0.000(15)
C11 0.038(13) 0.040(16) 0.039(15) 0.000(14) -0.001(11) 0.001(13)
C12 0.047(15) 0.046(19) 0.05(2) -0.001(14) 0.001(13) 0.000(13)
C13 0.045(18) 0.047(18) 0.048(17) 0.000(14) -0.001(12) 0.000(13)
C14 0.024(13) 0.023(14) 0.023(13) 0.001(10) 0.000(9) 0.001(10)
C15 0.044(15) 0.042(17) 0.046(16) 0.001(14) -0.001(13) 0.000(13)
C16 0.053(19) 0.054(19) 0.057(18) -0.002(15) 0.000(13) 0.000(15)
C17 0.049(18) 0.046(18) 0.047(17) -0.001(14) 0.001(12) 0.002(13)
C18 0.033(13) 0.036(16) 0.035(15) 0.000(13) 0.000(11) 0.002(12)
C19 0.037(14) 0.037(16) 0.039(15) 0.001(12) -0.002(11) -0.001(11)
C20 0.021(13) 0.022(14) 0.023(13) 0.000(10) 0.001(10) -0.002(10)
C21 0.040(15) 0.047(18) 0.039(16) -0.001(13) 0.000(11) 0.002(12)
C22 0.06(2) 0.06(2) 0.06(2) 0.001(16) 0.001(15) 0.001(15)
C23 0.029(13) 0.029(14) 0.029(14) -0.001(11) 0.001(9) 0.000(10)
C24 0.048(16) 0.049(19) 0.050(17) 0.000(15) 0.002(13) 0.000(13)
C25 0.046(15) 0.047(17) 0.045(16) 0.000(14) -0.001(12) -0.001(12)
C26 0.046(14) 0.044(16) 0.043(16) 0.000(13) 0.000(11) 0.000(11)
C27 0.10(2) 0.09(3) 0.09(3) 0.00(2) -0.001(19) 0.00(2)
C28 0.054(16) 0.054(18) 0.057(18) 0.000(15) 0.000(13) 0.000(13)
C29 0.036(14) 0.036(16) 0.036(15) -0.001(11) 0.000(11) 0.000(11)
C30 0.040(16) 0.040(16) 0.042(16) -0.002(13) 0.001(11) 0.000(12)
C31 0.026(14) 0.026(14) 0.026(13) 0.001(10) 0.000(9) 0.000(10)
C32 0.035(13) 0.037(16) 0.038(15) -0.002(12) 0.000(11) -0.002(12)
C33 0.039(16) 0.038(17) 0.039(15) -0.001(12) 0.000(11) 0.000(12)
C34 0.052(19) 0.053(19) 0.054(19) 0.000(15) 0.001(13) -0.001(14)
C35 0.033(13) 0.035(15) 0.035(15) 0.001(12) -0.002(11) 0.000(12)
C36 0.040(14) 0.041(17) 0.036(17) 0.002(13) -0.001(12) 0.001(12)
C37 0.029(12) 0.027(15) 0.029(14) -0.001(12) 0.001(10) -0.001(11)
C38 0.039(14) 0.044(18) 0.039(17) -0.001(13) 0.000(12) -0.001(12)
C39 0.048(16) 0.045(18) 0.051(19) 0.001(14) 0.001(13) 0.000(13)
C40 0.064(17) 0.06(2) 0.06(2) 0.002(18) 0.000(15) 0.002(16)
C41 0.058(18) 0.06(2) 0.06(2) -0.001(17) 0.000(14) 0.000(15)
C42 0.046(15) 0.049(19) 0.047(17) -0.001(14) 0.000(12) -0.001(14)
C43 0.053(18) 0.050(18) 0.051(18) -0.001(15) -0.001(13) 0.000(14)
C44 0.06(2) 0.07(2) 0.07(2) 0.000(17) -0.002(15) -0.001(16)
C45 0.08(2) 0.08(3) 0.09(3) 0.00(2) -0.002(18) 0.00(2)
C46 0.053(18) 0.056(19) 0.052(19) -0.001(15) 0.002(13) -0.002(15)
C47 0.07(2) 0.07(2) 0.07(2) 0.001(17) 0.002(15) -0.001(17)
C48 0.029(13) 0.031(14) 0.032(14) 0.002(12) -0.001(10) -0.001(11)
C49 0.053(18) 0.055(19) 0.056(18) 0.001(15) -0.001(13) 0.000(15)
C50 0.048(17) 0.051(18) 0.053(18) 0.001(14) -0.001(12) 0.000(14)
C51 0.064(18) 0.06(2) 0.07(2) 0.002(17) -0.002(15) 0.000(17)
C52 0.040(16) 0.039(17) 0.041(16) -0.001(13) 0.000(11) 0.000(12)
C53 0.039(16) 0.043(17) 0.042(16) 0.000(12) 0.001(11) -0.001(12)
C54 0.039(14) 0.043(19) 0.045(18) -0.001(13) -0.001(12) 0.000(12)
C55 0.040(14) 0.040(18) 0.041(17) 0.000(13) 0.000(12) -0.001(12)
C56 0.041(14) 0.045(18) 0.042(16) 0.000(14) 0.001(11) -0.001(12)
C57 0.034(14) 0.033(17) 0.035(17) -0.001(12) -0.001(10) -0.001(11)
C58 0.044(15) 0.045(18) 0.046(19) 0.000(14) 0.000(12) -0.001(13)
C59 0.041(14) 0.042(18) 0.044(16) 0.000(14) 0.000(11) -0.002(12)
C60 0.028(14) 0.029(14) 0.030(14) 0.000(11) 0.000(10) 0.001(11)
C61 0.041(16) 0.039(16) 0.039(16) 0.001(13) -0.002(11) -0.001(12)
C62 0.061(18) 0.06(2) 0.06(2) 0.001(17) 0.001(15) 0.000(17)
C63 0.06(2) 0.06(2) 0.06(2) 0.002(16) 0.000(14) -0.002(15)
C64 0.07(3) 0.08(3) 0.08(2) 0.001(19) 0.000(17) -0.001(18)
C65 0.064(18) 0.06(2) 0.06(2) 0.001(17) 0.000(16) 0.002(17)
C66 0.030(12) 0.032(14) 0.031(14) 0.001(11) 0.000(10) -0.001(10)
C67 0.032(16) 0.029(16) 0.034(15) 0.000(11) 0.000(12) 0.000(12)
C68 0.044(15) 0.049(19) 0.047(17) 0.002(14) -0.001(12) -0.001(13)
C69 0.027(12) 0.025(13) 0.026(13) 0.000(10) 0.000(9) 0.000(10)
C70 0.016(10) 0.019(13) 0.016(12) 0.001(9) 0.001(8) 0.000(8)
C71 0.031(13) 0.034(15) 0.034(15) 0.000(12) 0.000(10) 0.002(11)
C72 0.035(13) 0.039(16) 0.040(16) 0.003(13) -0.001(11) -0.001(11)
C73 0.043(14) 0.046(16) 0.044(16) -0.001(13) 0.000(11) 0.000(11)
C74 0.056(16) 0.059(19) 0.055(19) -0.003(16) 0.001(13) 0.000(14)
C75 0.054(15) 0.06(2) 0.055(18) 0.002(15) 0.000(12) -0.002(13)
C76 0.030(13) 0.031(14) 0.032(14) -0.001(11) 0.000(10) 0.001(10)
C77 0.06(2) 0.06(2) 0.07(2) 0.001(18) 0.002(15) -0.001(16)
C78 0.034(16) 0.036(15) 0.037(15) 0.001(12) 0.000(11) 0.001(12)
C79 0.046(15) 0.046(18) 0.048(18) 0.000(15) 0.000(12) -0.002(13)
C80 0.033(15) 0.032(15) 0.036(15) -0.001(12) -0.001(11) -0.001(11)
C81 0.06(2) 0.06(2) 0.07(2) -0.001(16) -0.001(15) -0.001(15)
C82 0.031(12) 0.032(15) 0.033(15) 0.002(12) 0.000(11) 0.000(11)
C83 0.042(15) 0.046(18) 0.044(19) 0.000(13) 0.001(13) -0.002(13)
C84 0.049(15) 0.050(19) 0.048(19) 0.001(14) -0.001(13) -0.001(13)
C85 0.039(14) 0.039(16) 0.039(15) -0.001(13) 0.000(11) -0.002(12)
C86 0.037(13) 0.035(16) 0.038(17) -0.001(12) 0.001(11) -0.001(11)
C87 0.031(13) 0.031(16) 0.032(16) 0.001(12) 0.001(10) -0.001(11)
C88 0.030(13) 0.032(16) 0.034(15) 0.000(13) 0.000(10) 0.001(12)
C89 0.035(13) 0.036(16) 0.034(15) 0.001(12) 0.000(11) 0.003(12)
C90 0.052(19) 0.05(2) 0.053(18) 0.002(15) 0.000(12) 0.000(14)
C91 0.05(2) 0.06(2) 0.056(18) 0.000(15) 0.000(13) 0.000(15)
C92 0.059(18) 0.07(2) 0.06(2) 0.002(17) 0.000(15) 0.000(17)
C93 0.047(18) 0.048(18) 0.049(17) -0.001(14) 0.000(12) 0.001(13)
C94 0.025(13) 0.025(13) 0.024(13) -0.001(10) 0.000(9) -0.002(10)
N1 0.049(14) 0.046(14) 0.049(14) 0.000(12) 0.000(10) 0.000(11)
N2 0.028(11) 0.030(12) 0.030(11) 0.000(9) -0.001(9) 0.001(9)
N3 0.032(11) 0.032(12) 0.034(12) 0.000(10) 0.000(10) 0.000(10)
N4 0.032(13) 0.035(13) 0.035(12) 0.000(10) 0.000(8) -0.001(9)
P1 0.027(3) 0.047(4) 0.043(4) 0.000(3) 0.004(3) -0.001(3)
P2 0.019(3) 0.051(4) 0.032(4) 0.014(3) 0.002(2) 0.000(3)
P3 0.016(3) 0.050(4) 0.050(4) 0.004(3) -0.011(3) -0.004(3)
P4 0.020(3) 0.037(4) 0.048(4) 0.007(3) -0.001(3) -0.002(3)
I1 0.0484(9) 0.0634(11) 0.0493(10) 0.0034(9) 0.0026(8) -0.0117(7)
I2 0.0671(12) 0.0819(14) 0.0957(16) 0.0037(14) 0.0080(11) 0.0010(9)
I3 0.0767(13) 0.0929(16) 0.1029(17) 0.0084(15) -0.0003(13) 0.0046(10)
I4 0.1110(18) 0.150(2) 0.114(2) 0.004(2) -0.0053(17) 0.0045(15)
F1 0.13(4) 0.13(4) 0.13(4) 0.00(3) 0.00(3) 0.00(3)
F2 0.13(4) 0.14(4) 0.14(4) 0.00(3) 0.00(3) 0.00(3)
F3 0.08(2) 0.08(2) 0.08(2) 0.00(2) -0.002(19) 0.001(16)
F4 0.12(3) 0.12(4) 0.13(4) 0.00(3) 0.00(3) 0.00(3)
F5 0.16(4) 0.15(5) 0.15(5) -0.01(4) -0.01(4) -0.01(4)
F6 0.13(4) 0.14(4) 0.13(4) 0.01(3) 0.00(3) 0.00(3)
P5 0.092(15) 0.090(17) 0.094(16) 0.001(13) 0.000(12) -0.001(12)
P6 0.106(14) 0.105(16) 0.102(17) 0.000 0.000 0.001(12)
F7 0.15(3) 0.16(3) 0.15(3) 0.00(2) 0.00(2) 0.00(2)
F8 0.14(2) 0.14(3) 0.13(3) 0.01(2) 0.005(19) 0.00(2)
F9 0.13(2) 0.13(3) 0.12(3) 0.00(2) 0.001(18) 0.00(2)
I5 0.088(6) 0.088(7) 0.087(6) 0.000(6) 0.000(5) 0.001(4)
F14 0.124(18) 0.13(2) 0.13(2) 0.003(16) 0.001(16) -0.001(15)
F11 0.123(18) 0.13(2) 0.13(2) 0.002(17) -0.001(15) -0.003(16)
F12 0.127(18) 0.13(2) 0.13(2) -0.001(17) 0.001(16) 0.003(16)
F13 0.131(19) 0.14(2) 0.13(2) 0.003(18) 0.000(16) -0.001(16)
F15 0.145(19) 0.15(2) 0.15(2) 0.00(2) -0.003(18) 0.000(17)
F10 0.18(3) 0.17(3) 0.18(3) 0.00(2) 0.00(2) 0.00(2)
P7 0.166(16) 0.174(17) 0.169(19) 0.001(16) 0.000(14) -0.002(13)

loop_
_atom_type_symbol
_atom_type_description
_atom_type_scat_dispersion_real
_atom_type_scat_dispersion_imag
_atom_type_scat_source
C C 0.0033 0.0016 'International Tables Vol C Tables 4.2.6.8 and 6.1.1.4'
H H 0.0000 0.0000 'International Tables Vol C Tables 4.2.6.8 and 6.1.1.4'
N N 0.0061 0.0033 'International Tables Vol C Tables 4.2.6.8 and 6.1.1.4'
F F 0.0171 0.0103 'International Tables Vol C Tables 4.2.6.8 and 6.1.1.4'
P P 0.1023 0.0942 'International Tables Vol C Tables 4.2.6.8 and 6.1.1.4'
Pd Pd -0.9988 1.0072 'International Tables Vol C Tables 4.2.6.8 and 6.1.1.4'
I I -0.4742 1.8119 'International Tables Vol C Tables 4.2.6.8 and 6.1.1.4'

loop_
_geom_angle_atom_site_label_1
_geom_angle_atom_site_label_2
_geom_angle_atom_site_label_3
_geom_angle
_geom_angle_site_symmetry_1
_geom_angle_site_symmetry_3
P1 Pd1 P2 166.36(18) . .
P1 Pd1 I2 91.13(18) . .
P2 Pd1 I2 89.94(18) . .
P1 Pd1 I1 88.31(17) . .
P2 Pd1 I1 87.85(17) . .
I2 Pd1 I1 168.06(8) . .
P4 Pd2 P3 167.69(17) . .
P4 Pd2 I4 88.24(17) . .
P3 Pd2 I4 87.23(17) . .
P4 Pd2 I3 90.95(17) . .
P3 Pd2 I3 91.30(18) . .
I4 Pd2 I3 168.95(9) . .
C2 C1 C6 120(2) . .
C2 C1 P1 122.9(19) . .
C6 C1 P1 116.4(18) . .
C1 C2 C3 120(3) . .
C1 C2 H2 120.1 . .
C3 C2 H2 120.1 . .
C4 C3 C2 120(3) . .
C4 C3 H3 120.0 . .
C2 C3 H3 120.0 . .
C5 C4 C3 120(3) . .
C5 C4 H4 120.0 . .
C3 C4 H4 120.0 . .
C6 C5 C4 120(3) . .
C6 C5 H5 120.0 . .
C4 C5 H5 120.0 . .
C5 C6 C1 120(3) . .
C5 C6 H6 120.0 . .
C1 C6 H6 120.0 . .
C8 C7 C12 120(2) . .
C8 C7 P1 121.2(17) . .
C12 C7 P1 118.6(17) . .
C7 C8 C9 120(2) . .
C7 C8 H8 120.0 . .
C9 C8 H8 120.0 . .
C10 C9 C8 120(2) . .
C10 C9 H9 120.0 . .
C8 C9 H9 120.0 . .
C9 C10 C11 120(2) . .
C9 C10 H10 119.8 . .
C11 C10 H10 119.8 . .
C12 C11 C10 120(2) . .
C12 C11 H11 120.2 . .
C10 C11 H11 120.2 . .
C11 C12 C7 120(2) . .
C11 C12 H12 119.8 . .
C7 C12 H12 119.8 . .
C14 C13 C18 120(2) . .
C14 C13 P1 121.0(18) . .
C18 C13 P1 119.3(17) . .
C13 C14 C15 120(2) . .
C13 C14 C19 123(2) . .
C15 C14 C19 116.5(19) . .
C16 C15 C14 120(2) . .
C16 C15 H15 119.8 . .
C14 C15 H15 119.8 . .
C15 C16 C17 120(3) . .
C15 C16 H16 120.0 . .
C17 C16 H16 120.0 . .
C16 C17 C18 120(2) . .
C16 C17 H17 120.0 . .
C18 C17 H17 120.0 . .
C17 C18 C13 120(2) . .
C17 C18 H18 120.0 . .
C13 C18 H18 120.0 . .
N1 C19 C14 109.8(17) . .
N1 C19 H19A 109.7 . .
C14 C19 H19A 109.7 . .
N1 C19 H19B 109.7 . .
C14 C19 H19B 109.7 . .
H19A C19 H19B 108.2 . .
N2 C20 N1 120.1(18) . .
N2 C20 H20 120.0 . .
N1 C20 H20 120.0 . .
N2 C21 C25 111.5(19) . .
N2 C21 C26 109.3(18) . .
C25 C21 C26 112.5(18) . .
N2 C21 C22 111.0(19) . .
C25 C21 C22 99.1(19) . .
C26 C21 C22 113(2) . .
C23 C22 C21 106(2) . .
C23 C22 H22A 110.6 . .
C21 C22 H22A 110.6 . .
C23 C22 H22B 110.6 . .
C21 C22 H22B 110.6 . .
H22A C22 H22B 108.7 . .
C22 C23 C24 105.7(19) . .
C22 C23 H23A 110.6 . .
C24 C23 H23A 110.6 . .
C22 C23 H23B 110.6 . .
C24 C23 H23B 110.6 . .
H23A C23 H23B 108.7 . .
N1 C24 C25 110(2) . .
N1 C24 C23 109.8(19) . .
C25 C24 C23 99.7(18) . .
N1 C24 H24 112.2 . .
C25 C24 H24 112.2 . .
C23 C24 H24 112.2 . .
C24 C25 C21 100.6(19) . .
C24 C25 C27 110(2) . .
C21 C25 C27 116(2) . .
C24 C25 C28 111(2) . .
C21 C25 C28 113(2) . .
C27 C25 C28 106(2) . .
C21 C26 H26A 109.5 . .
C21 C26 H26B 109.5 . .
H26A C26 H26B 109.5 . .
C21 C26 H26C 109.5 . .
H26A C26 H26C 109.5 . .
H26B C26 H26C 109.5 . .
C25 C27 H27A 109.5 . .
C25 C27 H27B 109.5 . .
H27A C27 H27B 109.5 . .
C25 C27 H27C 109.5 . .
H27A C27 H27C 109.5 . .
H27B C27 H27C 109.5 . .
C25 C28 H28A 109.5 . .
C25 C28 H28B 109.5 . .
H28A C28 H28B 109.5 . .
C25 C28 H28C 109.5 . .
H28A C28 H28C 109.5 . .
H28B C28 H28C 109.5 . .
N2 C29 C30 109.2(17) . .
N2 C29 H29A 109.8 . .
C30 C29 H29A 109.8 . .
N2 C29 H29B 109.8 . .
C30 C29 H29B 109.8 . .
H29A C29 H29B 108.3 . .
C31 C30 C35 120(2) . .
C31 C30 C29 118(2) . .
C35 C30 C29 122(2) . .
C32 C31 C30 120(2) . .
C32 C31 P3 118.7(15) . .
C30 C31 P3 121.2(17) . .
C33 C32 C31 120(2) . .
C33 C32 H32 120.0 . .
C31 C32 H32 120.0 . .
C32 C33 C34 120(2) . .
C32 C33 H33 120.0 . .
C34 C33 H33 120.0 . .
C35 C34 C33 120(2) . .
C35 C34 H34 120.0 . .
C33 C34 H34 120.0 . .
C34 C35 C30 120(2) . .
C34 C35 H35 119.9 . .
C30 C35 H35 119.9 . .
C41 C36 C37 120(2) . .
C41 C36 P3 120(2) . .
C37 C36 P3 119.9(18) . .
C38 C37 C36 120(2) . .
C38 C37 H37 120.0 . .
C36 C37 H37 120.0 . .
C37 C38 C39 120(2) . .
C37 C38 H38 120.0 . .
C39 C38 H38 120.0 . .
C40 C39 C38 120(3) . .
C40 C39 H39 119.9 . .
C38 C39 H39 119.9 . .
C39 C40 C41 120(3) . .
C39 C40 H40 120.2 . .
C41 C40 H40 120.2 . .
C36 C41 C40 120(3) . .
C36 C41 H41 120.0 . .
C40 C41 H41 120.0 . .
C43 C42 C47 120(2) . .
C43 C42 P3 119(2) . .
C47 C42 P3 121(2) . .
C42 C43 C44 120(3) . .
C42 C43 H43 119.9 . .
C44 C43 H43 119.9 . .
C45 C44 C43 120(3) . .
C45 C44 H44 120.1 . .
C43 C44 H44 120.1 . .
C46 C45 C44 120(3) . .
C46 C45 H45 119.8 . .
C44 C45 H45 119.8 . .
C45 C46 C47 120(3) . .
C45 C46 H46 120.0 . .
C47 C46 H46 120.0 . .
C42 C47 C46 120(3) . .
C42 C47 H47 120.1 . .
C46 C47 H47 120.1 . .
C49 C48 C53 120(2) . .
C49 C48 P4 118.5(18) . .
C53 C48 P4 121.7(17) . .
C50 C49 C48 121(2) . .
C50 C49 H49 119.7 . .
C48 C49 H49 119.7 . .
C49 C50 C51 120(3) . .
C49 C50 H50 120.2 . .
C51 C50 H50 120.2 . .
C52 C51 C50 120(3) . .
C52 C51 H51 119.9 . .
C50 C51 H51 119.9 . .
C51 C52 C53 120(2) . .
C51 C52 H52 120.1 . .
C53 C52 H52 120.1 . .
C48 C53 C52 120(2) . .
C48 C53 H53 119.9 . .
C52 C53 H53 119.9 . .
C55 C54 C59 120(2) . .
C55 C54 P4 118.2(19) . .
C59 C54 P4 121.5(19) . .
C54 C55 C56 120(2) . .
C54 C55 H55 120.2 . .
C56 C55 H55 120.2 . .
C55 C56 C57 120(2) . .
C55 C56 H56 119.9 . .
C57 C56 H56 119.9 . .
C58 C57 C56 120(2) . .
C58 C57 H57 120.0 . .
C56 C57 H57 120.0 . .
C59 C58 C57 120(2) . .
C59 C58 H58 120.1 . .
C57 C58 H58 120.1 . .
C58 C59 C54 120(2) . .
C58 C59 H59 119.9 . .
C54 C59 H59 119.9 . .
C65 C60 C61 120(2) . .
C65 C60 P4 120.0(18) . .
C61 C60 P4 119.9(18) . .
C60 C61 C62 120(2) . .
C60 C61 C66 124(2) . .
C62 C61 C66 115(2) . .
C63 C62 C61 120(3) . .
C63 C62 H62 119.9 . .
C61 C62 H62 119.9 . .
C62 C63 C64 120(3) . .
C62 C63 H63 120.0 . .
C64 C63 H63 120.0 . .
C63 C64 C65 120(3) . .
C63 C64 H64 120.1 . .
C65 C64 H64 120.1 . .
C60 C65 C64 120(3) . .
C60 C65 H65 120.0 . .
C64 C65 H65 120.0 . .
N4 C66 C61 110.4(17) . .
N4 C66 H66A 109.6 . .
C61 C66 H66A 109.6 . .
N4 C66 H66B 109.6 . .
C61 C66 H66B 109.6 . .
H66A C66 H66B 108.1 . .
N3 C67 N4 124(2) . .
N3 C67 H67 118.0 . .
N4 C67 H67 118.0 . .
N3 C68 C69 112.5(19) . .
N3 C68 C73 116.1(19) . .
C69 C68 C73 109.5(19) . .
N3 C68 C72 107.7(18) . .
C69 C68 C72 102.3(18) . .
C73 C68 C72 107.6(17) . .
C68 C69 C70 104.2(16) . .
C68 C69 H69A 110.9 . .
C70 C69 H69A 110.9 . .
C68 C69 H69B 110.9 . .
C70 C69 H69B 110.9 . .
H69A C69 H69B 108.9 . .
C71 C70 C69 100.4(15) . .
C71 C70 H70A 111.7 . .
C69 C70 H70A 111.7 . .
C71 C70 H70B 111.7 . .
C69 C70 H70B 111.7 . .
H70A C70 H70B 109.5 . .
N4 C71 C72 112.4(19) . .
N4 C71 C70 109.4(17) . .
C72 C71 C70 109.1(18) . .
N4 C71 H71 108.6 . .
C72 C71 H71 108.6 . .
C70 C71 H71 108.6 . .
C74 C72 C75 114(2) . .
C74 C72 C71 114(2) . .
C75 C72 C71 115.1(19) . .
C74 C72 C68 113.9(19) . .
C75 C72 C68 107.5(18) . .
C71 C72 C68 89.5(16) . .
C68 C73 H73A 109.5 . .
C68 C73 H73B 109.5 . .
H73A C73 H73B 109.5 . .
C68 C73 H73C 109.5 . .
H73A C73 H73C 109.5 . .
H73B C73 H73C 109.5 . .
C72 C74 H74A 109.5 . .
C72 C74 H74B 109.5 . .
H74A C74 H74B 109.5 . .
C72 C74 H74C 109.5 . .
H74A C74 H74C 109.5 . .
H74B C74 H74C 109.5 . .
C72 C75 H75A 109.5 . .
C72 C75 H75B 109.5 . .
H75A C75 H75B 109.5 . .
C72 C75 H75C 109.5 . .
H75A C75 H75C 109.5 . .
H75B C75 H75C 109.5 . .
N3 C76 C77 109.9(18) . .
N3 C76 H76A 109.7 . .
C77 C76 H76A 109.7 . .
N3 C76 H76B 109.7 . .
C77 C76 H76B 109.7 . .
H76A C76 H76B 108.2 . .
C82 C77 C78 120(2) . .
C82 C77 C76 120(2) . .
C78 C77 C76 120(2) . .
C79 C78 C77 120(2) . .
C79 C78 P2 118.4(17) . .
C77 C78 P2 121.6(19) . .
C80 C79 C78 120(2) . .
C80 C79 H79 120.0 . .
C78 C79 H79 120.0 . .
C79 C80 C81 120(2) . .
C79 C80 H80 119.9 . .
C81 C80 H80 119.9 . .
C80 C81 C82 120(3) . .
C80 C81 H81 120.1 . .
C82 C81 H81 120.1 . .
C77 C82 C81 120(2) . .
C77 C82 H82 120.0 . .
C81 C82 H82 120.0 . .
C84 C83 C88 120(2) . .
C84 C83 P2 120.1(19) . .
C88 C83 P2 119.4(19) . .
C83 C84 C85 120(2) . .
C83 C84 H84 120.1 . .
C85 C84 H84 120.1 . .
C86 C85 C84 120(2) . .
C86 C85 H85 119.9 . .
C84 C85 H85 119.9 . .
C85 C86 C87 120(2) . .
C85 C86 H86 120.1 . .
C87 C86 H86 120.1 . .
C88 C87 C86 120(2) . .
C88 C87 H87 120.0 . .
C86 C87 H87 120.0 . .
C87 C88 C83 120(2) . .
C87 C88 H88 120.1 . .
C83 C88 H88 120.1 . .
C90 C89 C94 120(2) . .
C90 C89 P2 115.0(18) . .
C94 C89 P2 124.5(18) . .
C89 C90 C91 120(3) . .
C89 C90 H90 120.0 . .
C91 C90 H90 120.0 . .
C92 C91 C90 120(3) . .
C92 C91 H91 120.1 . .
C90 C91 H91 120.1 . .
C93 C92 C91 120(3) . .
C93 C92 H92 119.9 . .
C91 C92 H92 119.9 . .
C92 C93 C94 120(2) . .
C92 C93 H93 120.0 . .
C94 C93 H93 120.0 . .
C89 C94 C93 120(2) . .
C89 C94 H94 120.1 . .
C93 C94 H94 120.1 . .
C24 N1 C20 119.1(19) . .
C24 N1 C19 123.0(19) . .
C20 N1 C19 117.4(19) . .
C20 N2 C21 117.5(17) . .
C20 N2 C29 115.4(17) . .
C21 N2 C29 119.6(17) . .
C67 N3 C68 121.3(19) . .
C67 N3 C76 117(2) . .
C68 N3 C76 115.8(19) . .
C67 N4 C71 117.2(18) . .
C67 N4 C66 120.3(19) . .
C71 N4 C66 121.6(16) . .
C1 P1 C7 107.5(10) . .
C1 P1 C13 102.2(10) . .
C7 P1 C13 102.5(10) . .
C1 P1 Pd1 103.7(7) . .
C7 P1 Pd1 120.2(7) . .
C13 P1 Pd1 119.0(8) . .
C89 P2 C83 106.7(11) . .
C89 P2 C78 106.0(10) . .
C83 P2 C78 100.4(11) . .
C89 P2 Pd1 103.2(7) . .
C83 P2 Pd1 119.9(9) . .
C78 P2 Pd1 119.5(7) . .
C42 P3 C36 107.3(12) . .
C42 P3 C31 108.4(11) . .
C36 P3 C31 101.6(10) . .
C42 P3 Pd2 100.1(8) . .
C36 P3 Pd2 119.5(8) . .
C31 P3 Pd2 119.3(7) . .
C48 P4 C60 105.0(10) . .
C48 P4 C54 107.0(10) . .
C60 P4 C54 101.8(10) . .
C48 P4 Pd2 101.1(7) . .
C60 P4 Pd2 120.0(7) . .
C54 P4 Pd2 120.5(8) . .
F4 P5 F1 173.3(12) . .
F4 P5 F5 82.3(14) . .
F1 P5 F5 92.8(8) . .
F4 P5 F6 83.4(13) . .
F1 P5 F6 92.1(7) . .
F5 P5 F6 89.8(6) . .
F4 P5 F3 92.8(8) . .
F1 P5 F3 92.1(7) . .
F5 P5 F3 175.1(11) . .
F6 P5 F3 89.8(6) . .
F4 P5 F2 92.8(8) . .
F1 P5 F2 91.7(7) . .
F5 P5 F2 89.9(6) . .
F6 P5 F2 176.2(11) . .
F3 P5 F2 90.1(6) . .
F9 P6 F9 175(2) 2_655 .
F9 P6 F8 92.1(15) 2_655 .
F9 P6 F8 91.8(7) . .
F9 P6 F8 91.8(7) 2_655 2_655
F9 P6 F8 92.1(15) . 2_655
F8 P6 F8 82(2) . 2_655
F9 P6 F7 84.8(14) 2_655 .
F9 P6 F7 91.7(7) . .
F8 P6 F7 91.5(7) . .
F8 P6 F7 172.5(18) 2_655 .
F9 P6 F7 91.7(7) 2_655 2_655
F9 P6 F7 84.8(14) . 2_655
F8 P6 F7 172.5(18) . 2_655
F8 P6 F7 91.5(7) 2_655 2_655
F7 P6 F7 95(2) . 2_655
F9 P6 I5 166.3(10) 2_655 .
F9 P6 I5 12.1(8) . .
F8 P6 I5 100.8(9) . .
F8 P6 I5 85.4(10) 2_655 .
F7 P6 I5 99.4(10) . .
F7 P6 I5 75.0(11) 2_655 .
F9 P6 I5 12.1(8) 2_655 2_655
F9 P6 I5 166.3(10) . 2_655
F8 P6 I5 85.4(10) . 2_655
F8 P6 I5 100.8(9) 2_655 2_655
F7 P6 I5 75.0(11) . 2_655
F7 P6 I5 99.4(10) 2_655 2_655
I5 P6 I5 171.9(9) . 2_655
I5 F9 P6 153.7(18) . .
F9 I5 P6 14.2(9) . .
F11 P7 F13 174.3(10) . .
F11 P7 F14 92.6(7) . .
F13 P7 F14 82.8(11) . .
F11 P7 F12 92.5(7) . .
F13 P7 F12 92.0(7) . .
F14 P7 F12 174.8(10) . .
F11 P7 F15 92.0(7) . .
F13 P7 F15 84.5(11) . .
F14 P7 F15 90.0(6) . .
F12 P7 F15 90.0(6) . .
F11 P7 F10 91.8(7) . .
F13 P7 F10 91.7(7) . .
F14 P7 F10 90.0(6) . .
F12 P7 F10 89.7(6) . .
F15 P7 F10 176.2(10) . .

loop_
_geom_bond_atom_site_label_1
_geom_bond_atom_site_label_2
_geom_bond_distance
_geom_bond_site_symmetry_2
Pd1 P1 2.321(7) .
Pd1 P2 2.330(6) .
Pd1 I2 2.592(3) .
Pd1 I1 2.632(2) .
Pd2 P4 2.295(6) .
Pd2 P3 2.362(7) .
Pd2 I4 2.531(3) .
Pd2 I3 2.565(2) .
C1 C2 1.39(3) .
C1 C6 1.39(3) .
C1 P1 1.83(2) .
C2 C3 1.39(3) .
C2 H2 0.9500 .
C3 C4 1.39(3) .
C3 H3 0.9500 .
C4 C5 1.39(4) .
C4 H4 0.9500 .
C5 C6 1.39(3) .
C5 H5 0.9500 .
C6 H6 0.9500 .
C7 C8 1.39(3) .
C7 C12 1.39(3) .
C7 P1 1.83(2) .
C8 C9 1.40(3) .
C8 H8 0.9500 .
C9 C10 1.39(3) .
C9 H9 0.9500 .
C10 C11 1.39(3) .
C10 H10 0.9500 .
C11 C12 1.39(3) .
C11 H11 0.9500 .
C12 H12 0.9500 .
C13 C14 1.39(3) .
C13 C18 1.40(3) .
C13 P1 1.88(3) .
C14 C15 1.39(3) .
C14 C19 1.52(3) .
C15 C16 1.39(3) .
C15 H15 0.9500 .
C16 C17 1.39(3) .
C16 H16 0.9500 .
C17 C18 1.39(3) .
C17 H17 0.9500 .
C18 H18 0.9500 .
C19 N1 1.49(3) .
C19 H19A 0.9900 .
C19 H19B 0.9900 .
C20 N2 1.33(2) .
C20 N1 1.44(3) .
C20 H20 0.9500 .
C21 N2 1.45(3) .
C21 C25 1.52(3) .
C21 C26 1.61(3) .
C21 C22 1.62(4) .
C22 C23 1.46(3) .
C22 H22A 0.9900 .
C22 H22B 0.9900 .
C23 C24 1.61(3) .
C23 H23A 0.9900 .
C23 H23B 0.9900 .
C24 N1 1.40(3) .
C24 C25 1.52(3) .
C24 H24 1.0000 .
C25 C27 1.60(4) .
C25 C28 1.63(3) .
C26 H26A 0.9800 .
C26 H26B 0.9800 .
C26 H26C 0.9800 .
C27 H27A 0.9800 .
C27 H27B 0.9800 .
C27 H27C 0.9800 .
C28 H28A 0.9800 .
C28 H28B 0.9800 .
C28 H28C 0.9800 .
C29 N2 1.50(3) .
C29 C30 1.57(3) .
C29 H29A 0.9900 .
C29 H29B 0.9900 .
C30 C31 1.39(3) .
C30 C35 1.39(3) .
C31 C32 1.39(3) .
C31 P3 1.88(2) .
C32 C33 1.39(3) .
C32 H32 0.9500 .
C33 C34 1.39(3) .
C33 H33 0.9500 .
C34 C35 1.39(3) .
C34 H34 0.9500 .
C35 H35 0.9500 .
C36 C41 1.38(3) .
C36 C37 1.40(3) .
C36 P3 1.81(3) .
C37 C38 1.39(3) .
C37 H37 0.9500 .
C38 C39 1.39(3) .
C38 H38 0.9500 .
C39 C40 1.39(4) .
C39 H39 0.9500 .
C40 C41 1.41(4) .
C40 H40 0.9500 .
C41 H41 0.9500 .
C42 C43 1.39(3) .
C42 C47 1.39(4) .
C42 P3 1.81(2) .
C43 C44 1.39(3) .
C43 H43 0.9500 .
C44 C45 1.39(4) .
C44 H44 0.9500 .
C45 C46 1.38(4) .
C45 H45 0.9500 .
C46 C47 1.40(4) .
C46 H46 0.9500 .
C47 H47 0.9500 .
C48 C49 1.39(3) .
C48 C53 1.39(3) .
C48 P4 1.82(2) .
C49 C50 1.39(3) .
C49 H49 0.9500 .
C50 C51 1.39(4) .
C50 H50 0.9500 .
C51 C52 1.39(4) .
C51 H51 0.9500 .
C52 C53 1.39(3) .
C52 H52 0.9500 .
C53 H53 0.9500 .
C54 C55 1.39(3) .
C54 C59 1.39(3) .
C54 P4 1.87(3) .
C55 C56 1.39(3) .
C55 H55 0.9500 .
C56 C57 1.39(3) .
C56 H56 0.9500 .
C57 C58 1.39(3) .
C57 H57 0.9500 .
C58 C59 1.39(3) .
C58 H58 0.9500 .
C59 H59 0.9500 .
C60 C65 1.39(3) .
C60 C61 1.39(3) .
C60 P4 1.86(2) .
C61 C62 1.39(3) .
C61 C66 1.56(3) .
C62 C63 1.38(4) .
C62 H62 0.9500 .
C63 C64 1.40(4) .
C63 H63 0.9500 .
C64 C65 1.40(4) .
C64 H64 0.9500 .
C65 H65 0.9500 .
C66 N4 1.53(3) .
C66 H66A 0.9900 .
C66 H66B 0.9900 .
C67 N3 1.16(3) .
C67 N4 1.35(3) .
C67 H67 0.9500 .
C68 N3 1.46(3) .
C68 C69 1.52(3) .
C68 C73 1.59(3) .
C68 C72 1.74(3) .
C69 C70 1.64(3) .
C69 H69A 0.9900 .
C69 H69B 0.9900 .
C70 C71 1.55(3) .
C70 H70A 0.9900 .
C70 H70B 0.9900 .
C71 N4 1.44(3) .
C71 C72 1.52(3) .
C71 H71 1.0000 .
C72 C74 1.44(3) .
C72 C75 1.51(3) .
C73 H73A 0.9800 .
C73 H73B 0.9800 .
C73 H73C 0.9800 .
C74 H74A 0.9800 .
C74 H74B 0.9800 .
C74 H74C 0.9800 .
C75 H75A 0.9800 .
C75 H75B 0.9800 .
C75 H75C 0.9800 .
C76 N3 1.55(3) .
C76 C77 1.64(3) .
C76 H76A 0.9900 .
C76 H76B 0.9900 .
C77 C82 1.39(3) .
C77 C78 1.39(3) .
C78 C79 1.39(3) .
C78 P2 1.87(2) .
C79 C80 1.39(3) .
C79 H79 0.9500 .
C80 C81 1.39(3) .
C80 H80 0.9500 .
C81 C82 1.39(3) .
C81 H81 0.9500 .
C82 H82 0.9500 .
C83 C84 1.39(3) .
C83 C88 1.39(3) .
C83 P2 1.84(3) .
C84 C85 1.39(3) .
C84 H84 0.9500 .
C85 C86 1.39(3) .
C85 H85 0.9500 .
C86 C87 1.39(3) .
C86 H86 0.9500 .
C87 C88 1.39(3) .
C87 H87 0.9500 .
C88 H88 0.9500 .
C89 C90 1.39(3) .
C89 C94 1.39(3) .
C89 P2 1.84(2) .
C90 C91 1.40(3) .
C90 H90 0.9500 .
C91 C92 1.39(4) .
C91 H91 0.9500 .
C92 C93 1.39(4) .
C92 H92 0.9500 .
C93 C94 1.39(3) .
C93 H93 0.9500 .
C94 H94 0.9500 .
F1 P5 1.510(10) .
F2 P5 1.541(9) .
F3 P5 1.540(9) .
F4 P5 1.499(10) .
F5 P5 1.534(9) .
F6 P5 1.539(9) .
P6 F9 1.522(10) 2_655
P6 F9 1.522(10) .
P6 F8 1.523(10) .
P6 F8 1.523(10) 2_655
P6 F7 1.529(10) .
P6 F7 1.529(10) 2_655
P6 I5 2.745(9) .
P6 I5 2.745(9) 2_655
F9 I5 1.296(14) .
F14 P7 1.534(9) .
F11 P7 1.509(9) .
F12 P7 1.537(9) .
F13 P7 1.512(9) .
F15 P7 1.539(9) .
F10 P7 1.545(9) .
